data_7160646
loop_
_publ_author_name
'Murthi, Nandha Kumar'
'Nulakani, Naga Venkateswara Rao'
'Akbar Ali, Mohamad'
'Kundu, Tanay'
'Gopinath, Pushparathinam'

_publ_section_title
;
 Regioselective (3 + 2) cycloaddition reactions of zerumbone: synthesis of
 isoxazolines and spiro-pyrrolizidino-oxindoles, conformational diversity
 and theoretical insights.
;
_journal_issue 35
_journal_name_full 'Organic &amp; biomolecular chemistry'
_journal_page_first 7956
_journal_page_last 7961
_journal_paper_doi 10.1039/d5ob00840a
_journal_volume 23
_journal_year 2025
_chemical_formula_moiety 'C29 H30 Br2 N2 O3'
_chemical_formula_sum 'C29 H30 Br2 N2 O3'
_chemical_formula_weight 614.35
_space_group_crystal_system triclinic
_space_group_IT_number 2
_space_group_name_Hall '-P 1'
_space_group_name_H-M_alt 'P -1'
_symmetry_Int_Tables_number 2
_audit_creation_date 2024-04-30
_audit_creation_method
;
Olex2 1.5
(compiled 2023.08.24 svn.re1ec1418 for OlexSys, GUI svn.r6817)
;
_audit_update_record
;
2025-07-10 deposited with the CCDC.	2025-07-22 downloaded from the CCDC.
;
_cell_angle_alpha 84.172(10)
_cell_angle_beta 79.375(8)
_cell_angle_gamma 89.555(9)
_cell_formula_units_Z 4
_cell_length_a 9.343(2)
_cell_length_b 13.457(3)
_cell_length_c 22.540(5)
_cell_measurement_reflns_used 9866
_cell_measurement_temperature 298
_cell_measurement_theta_max 21.15
_cell_measurement_theta_min 2.24
_cell_volume 2770.8(11)
_computing_cell_refinement 'SAINT V8.40B (?, 2016)'
_computing_data_reduction 'SAINT V8.40B (?, 2016)'
_computing_molecular_graphics 'Olex2 1.5 (Dolomanov et al., 2009)'
_computing_publication_material 'Olex2 1.5 (Dolomanov et al., 2009)'
_computing_structure_refinement 'olex2.refine 1.5 (Bourhis et al., 2015)'
_diffrn_ambient_temperature 298
_diffrn_measured_fraction_theta_full 0.6975
_diffrn_measured_fraction_theta_max 0.6975
_diffrn_measurement_device_type 'Bruker APEX-II CCD'
_diffrn_measurement_method '\f and \w scans'
_diffrn_radiation_type 'Mo K\a'
_diffrn_radiation_wavelength 0.71073
_diffrn_reflns_av_R_equivalents 0.0536
_diffrn_reflns_av_unetI/netI 0.0981
_diffrn_reflns_Laue_measured_fraction_full 0.6975
_diffrn_reflns_Laue_measured_fraction_max 0.6975
_diffrn_reflns_limit_h_max 9
_diffrn_reflns_limit_h_min -10
_diffrn_reflns_limit_k_max 11
_diffrn_reflns_limit_k_min -13
_diffrn_reflns_limit_l_max 24
_diffrn_reflns_limit_l_min -24
_diffrn_reflns_number 9297
_diffrn_reflns_point_group_measured_fraction_full 0.6975
_diffrn_reflns_point_group_measured_fraction_max 0.6975
_diffrn_reflns_theta_full 23.0309
_diffrn_reflns_theta_max 23.03
_diffrn_reflns_theta_min 2.22
_diffrn_source_current 1.4
_diffrn_source_power 0.07
_diffrn_source_voltage 50.0
_diffrn_standards_number 0
_exptl_absorpt_coefficient_mu 2.958
_exptl_absorpt_correction_T_max 0.7455
_exptl_absorpt_correction_T_min 0.5508
_exptl_absorpt_correction_type none
_exptl_absorpt_process_details
;
SADABS-2016/2 (Bruker,2016/2) was used for absorption correction.
wR2(int) was 0.0839 before and 0.0696 after correction.
The Ratio of minimum to maximum transmission is 0.7388.
The \l/2 correction factor is Not present.
;
_exptl_crystal_colour colourless
_exptl_crystal_colour_primary colourless
_exptl_crystal_density_diffrn 1.410
_exptl_crystal_description block
_exptl_crystal_F_000 1135.112
_exptl_crystal_size_max 0.273
_exptl_crystal_size_mid 0.234
_exptl_crystal_size_min 0.234
_refine_diff_density_max 0.6563
_refine_diff_density_min -0.9225
_refine_diff_density_rms 0.1566
_refine_ls_d_res_high 0.9083
_refine_ls_d_res_low 9.1822
_refine_ls_goodness_of_fit_ref 1.0432
_refine_ls_hydrogen_treatment constr
_refine_ls_matrix_type full
_refine_ls_number_constraints 98
_refine_ls_number_parameters 657
_refine_ls_number_reflns 5401
_refine_ls_number_restraints 0
_refine_ls_restrained_S_all 1.0432
_refine_ls_R_factor_all 0.1101
_refine_ls_R_factor_gt 0.0559
_refine_ls_shift/su_max 0.0008
_refine_ls_shift/su_mean 0.0000
_refine_ls_structure_factor_coef Fsqd
_refine_ls_weighting_details 'w=1/[\s^2^(Fo^2^)+(0.0226P)^2^+8.4161P] where P=(Fo^2^+2Fc^2^)/3'
_refine_ls_weighting_scheme calc
_refine_ls_wR_factor_gt 0.1081
_refine_ls_wR_factor_ref 0.1229
_reflns_Friedel_coverage 0.0
_reflns_limit_h_max 10
_reflns_limit_h_min -10
_reflns_limit_k_max 11
_reflns_limit_k_min -13
_reflns_limit_l_max 24
_reflns_limit_l_min 0
_reflns_number_gt 3240
_reflns_number_total 5401
_reflns_threshold_expression I>=2u(I)
_cod_data_source_file d5ob00840a2.cif
_cod_data_source_block 2_Br_150424_0m_b
_cod_depositor_comments 'Adding full bibliography for 7160645--7160648.cif.'
_cod_database_code 7160646
_olex2_refinement_description
;
1. Fixed Uiso
 At 1.2 times of:
  All C(H) groups, All C(H,H) groups
 At 1.5 times of:
  All C(H,H,H) groups
2.a Ternary CH refined with riding coordinates:
 C01C(H01C), C01O(H01O), C03F(H03h), C01U(H01U), C02A(H02c), C03N(H03z)
2.b Secondary CH2 refined with riding coordinates:
 C01I(H01a,H01b), C02F(H02a,H02b), C03V(H03i,H03j), C02Y(H02d,H02e), C02Z(H02f,
 H02g), C03I(H03v,H03w)
2.c Aromatic/amide H refined with riding coordinates:
 C03D(H03g), C031(H031), C02X(H02X), C03P(H03P), C02J(H02J), C014(H014),
 C02R(H02R), C00V(H00V), C037(H037), C03C(H03r), C03S(H03), C01B(H01d),
 C00N(H00N), C030(H030), C03T(H1), C00T(H00T), C01R(H01R), C038(H038)
2.d Idealised Me refined as rotating group:
 C2(H2a,H2b,H2c), C032(H03a,H03b,H03c), C036(H03d,H03e,H03f), C03E(H03k,H03l,
 H03m), C03M(H03n,H03o,H03q), C01P(H01e,H01f,H01g), C03G(H03s,H03t,H03u),
 C03L(H03x,H03y,H)
;
_olex2_submission_special_instructions 'No special instructions were received'

loop_
_space_group_symop_id
_space_group_symop_operation_xyz
1 x,y,z
2 -x,-y,-z

loop_
_atom_site_label
_atom_site_type_symbol
_atom_site_fract_x
_atom_site_fract_y
_atom_site_fract_z
_atom_site_U_iso_or_equiv
_atom_site_adp_type
_atom_site_occupancy
_atom_site_refinement_flags_posn
Br02 Br -0.06025(13) 0.73206(9) 0.01500(5) 0.0642(4) Uani 1.000000 .
Br04 Br 0.31077(14) 0.84206(10) -0.07022(6) 0.0858(5) Uani 1.000000 .
O00A O 0.1970(6) 0.6171(4) 0.0965(3) 0.0455(18) Uani 1.000000 .
C2 C 0.4682(11) 0.9297(8) 0.1890(5) 0.081(4) Uani 1.000000 .
O00C O -0.1358(8) 0.8742(6) 0.2037(4) 0.078(2) Uani 1.000000 .
O00H O 0.1889(7) 0.7311(5) 0.2250(3) 0.061(2) Uani 1.000000 .
N00Q N 0.2782(9) 0.6114(6) 0.0365(3) 0.041(2) Uani 1.000000 .
N012 N -0.1874(10) 0.7831(7) 0.1885(4) 0.061(3) Uani 1.000000 .
C00E C 0.4360(13) 0.9325(8) 0.1254(5) 0.055(3) Uani 1.000000 .
C00O C 0.4878(12) 0.6837(8) -0.0311(4) 0.042(3) Uani 1.000000 .
C00V C 0.6053(13) 0.6218(8) -0.0386(5) 0.050(3) Uani 1.000000 .
C00W C -0.1144(10) 0.6403(9) 0.1381(5) 0.041(3) Uani 1.000000 .
C013 C 0.4718(11) 0.7533(7) -0.0788(5) 0.049(3) Uani 1.000000 .
C014 C 0.6859(14) 0.6982(9) -0.1373(5) 0.058(3) Uani 1.000000 .
C01C C 0.3820(10) 0.7362(7) 0.0799(4) 0.041(3) Uani 1.000000 .
C01I C 0.5525(11) 0.8814(8) 0.0830(5) 0.062(3) Uani 1.000000 .
C01O C 0.0172(12) 0.8868(7) 0.1802(4) 0.050(3) Uani 1.000000 .
C01Q C 0.0440(10) 0.9920(7) 0.1467(5) 0.045(3) Uani 1.000000 .
C01R C 0.3222(13) 0.9746(8) 0.1073(5) 0.057(3) Uani 1.000000 .
C01W C 0.1793(10) 0.7319(7) 0.1717(5) 0.038(3) Uani 1.000000 .
C026 C -0.1106(10) 0.6264(8) 0.0770(5) 0.048(3) Uani 1.000000 .
C02F C 0.2014(12) 1.0281(8) 0.1434(5) 0.072(4) Uani 1.000000 .
C02H C 0.2872(11) 0.6705(8) 0.1300(4) 0.046(3) Uani 1.000000 .
C02J C 0.5671(14) 0.7605(8) -0.1328(5) 0.057(3) Uani 1.000000 .
C02O C 0.3810(11) 0.6734(7) 0.0275(4) 0.036(3) Uani 1.000000 .
C02R C 0.7056(12) 0.6291(8) -0.0927(6) 0.057(3) Uani 1.000000 .
C02X C -0.1860(12) 0.4698(9) 0.1641(6) 0.070(3) Uani 1.000000 .
C031 C -0.1801(13) 0.4553(9) 0.1038(6) 0.081(4) Uani 1.000000 .
C032 C 0.3642(11) 0.5924(7) 0.1651(4) 0.064(3) Uani 1.000000 .
C036 C 0.0062(11) 0.9985(8) 0.0826(5) 0.071(3) Uani 1.000000 .
C03D C -0.1398(11) 0.5325(10) 0.0604(5) 0.057(3) Uani 1.000000 .
C03F C 0.0636(10) 0.7937(6) 0.1461(4) 0.033(2) Uani 1.000000 .
C03K C -0.0820(12) 0.7386(8) 0.1573(4) 0.038(3) Uani 1.000000 .
C03P C -0.1570(11) 0.5615(10) 0.1797(5) 0.060(3) Uani 1.000000 .
C03V C 0.5307(10) 0.7707(8) 0.0915(5) 0.057(3) Uani 1.000000 .
C03E C -0.0538(12) 1.0649(8) 0.1832(5) 0.089(4) Uani 1.000000 .
Br05 Br 0.20312(12) 0.31600(9) 0.56674(5) 0.0688(4) Uani 1.000000 .
Br08 Br 0.56551(13) 0.21901(9) 0.48370(5) 0.0702(4) Uani 1.000000 .
O009 O 0.2966(7) 0.1476(5) 0.4002(3) 0.0479(18) Uani 1.000000 .
O00D O 0.6379(8) 0.4402(6) 0.3091(3) 0.072(2) Uani 1.000000 .
C03M C 0.0198(12) 0.4963(8) 0.3180(5) 0.080(4) Uani 1.000000 .
O01K O 0.3058(9) 0.3180(6) 0.2790(3) 0.088(3) Uani 1.000000 .
N00R N 0.6821(10) 0.3418(8) 0.3178(4) 0.060(3) Uani 1.000000 .
N018 N 0.2198(10) 0.1198(6) 0.4612(4) 0.044(2) Uani 1.000000 .
C00J C 0.2091(11) 0.2170(8) 0.3696(4) 0.044(3) Uani 1.000000 .
C00N C 0.6406(12) 0.0388(10) 0.4308(6) 0.073(4) Uani 1.000000 .
C00P C 0.0506(12) 0.4751(8) 0.3819(5) 0.054(3) Uani 1.000000 .
C00T C 0.6353(12) 0.1206(10) 0.3141(6) 0.071(3) Uani 1.000000 .
C00Z C 0.6076(10) 0.1385(9) 0.4190(5) 0.049(3) Uani 1.000000 .
C010 C 0.6040(11) 0.1806(10) 0.3604(5) 0.053(3) Uani 1.000000 .
C01B C -0.0999(12) 0.1100(7) 0.5428(4) 0.048(3) Uani 1.000000 .
C01L C 0.4485(10) 0.5406(7) 0.3610(4) 0.041(3) Uani 1.000000 .
C01M C 0.0424(10) 0.2259(7) 0.5790(5) 0.040(3) Uani 1.000000 .
C01P C 0.5445(11) 0.6277(7) 0.3247(4) 0.062(3) Uani 1.000000 .
C01U C 0.1123(10) 0.2632(7) 0.4220(4) 0.042(3) Uani 1.000000 .
C020 C 0.0211(11) 0.1731(7) 0.5325(4) 0.037(3) Uani 1.000000 .
C02A C 0.4799(11) 0.4472(8) 0.3263(4) 0.051(3) Uani 1.000000 .
C02D C 0.5768(13) 0.2887(9) 0.3452(4) 0.048(3) Uani 1.000000 .
C02V C 0.1153(11) 0.1823(7) 0.4724(4) 0.035(2) Uani 1.000000 .
C02Y C -0.0579(10) 0.4109(7) 0.4235(5) 0.055(3) Uani 1.000000 .
C02Z C -0.0387(10) 0.3009(8) 0.4148(5) 0.064(3) Uani 1.000000 .
C030 C 0.6694(14) -0.0199(10) 0.3832(9) 0.097(5) Uani 1.000000 .
C037 C -0.0468(12) 0.2191(8) 0.6334(5) 0.053(3) Uani 1.000000 .
C038 C 0.1671(12) 0.5088(7) 0.3988(5) 0.052(3) Uani 1.000000 .
C03C C -0.1615(14) 0.1553(8) 0.6436(5) 0.063(3) Uani 1.000000 .
C03G C 0.4832(10) 0.5235(7) 0.4245(4) 0.055(3) Uani 1.000000 .
C03I C 0.2897(11) 0.5745(7) 0.3619(5) 0.058(3) Uani 1.000000 .
C03L C 0.1286(12) 0.1578(8) 0.3302(5) 0.077(4) Uani 1.000000 .
C03N C 0.4318(10) 0.3427(7) 0.3575(4) 0.039(3) Uani 1.000000 .
C03S C -0.1929(12) 0.1008(7) 0.5981(5) 0.057(3) Uani 1.000000 .
C03T C 0.6675(15) 0.0188(11) 0.3254(7) 0.087(4) Uani 1.000000 .
C00B C 0.3133(12) 0.2953(8) 0.3308(5) 0.054(3) Uani 1.000000 .
H03g H -0.1315(11) 0.5229(10) 0.0197(5) 0.068(4) Uiso 1.000000 R
H031 H -0.2035(13) 0.3933(9) 0.0931(6) 0.097(5) Uiso 1.000000 R
H02X H -0.2098(12) 0.4167(9) 0.1941(6) 0.084(4) Uiso 1.000000 R
H03P H -0.1669(11) 0.5704(10) 0.2206(5) 0.072(4) Uiso 1.000000 R
H02J H 0.5527(14) 0.8056(8) -0.1652(5) 0.068(4) Uiso 1.000000 R
H014 H 0.7551(14) 0.7046(9) -0.1730(5) 0.069(4) Uiso 1.000000 R
H02R H 0.7850(12) 0.5867(8) -0.0978(6) 0.069(4) Uiso 1.000000 R
H00V H 0.6182(13) 0.5743(8) -0.0071(5) 0.060(3) Uiso 1.000000 R
H037 H -0.0297(12) 0.2576(8) 0.6635(5) 0.063(4) Uiso 1.000000 R
H03r H -0.2209(14) 0.1476(8) 0.6817(5) 0.075(4) Uiso 1.000000 R
H03 H -0.2746(12) 0.0593(7) 0.6049(5) 0.069(4) Uiso 1.000000 R
H01d H -0.1182(12) 0.0736(7) 0.5120(4) 0.058(3) Uiso 1.000000 R
H00N H 0.6434(12) 0.0118(10) 0.4703(6) 0.088(4) Uiso 1.000000 R
H030 H 0.6905(14) -0.0871(10) 0.3910(9) 0.117(6) Uiso 1.000000 R
H1 H 0.6871(15) -0.0213(11) 0.2937(7) 0.105(5) Uiso 1.000000 R
H00T H 0.6353(12) 0.1476(10) 0.2744(6) 0.086(4) Uiso 1.000000 R
H2a H 0.466(8) 0.8617(9) 0.2068(13) 0.121(6) Uiso 1.000000 GR
H2b H 0.563(3) 0.958(5) 0.1873(6) 0.121(6) Uiso 1.000000 GR
H2c H 0.396(5) 0.967(4) 0.2132(10) 0.121(6) Uiso 1.000000 GR
H01C H 0.3265(10) 0.7966(7) 0.0720(4) 0.049(3) Uiso 1.000000 R
H01a H 0.5492(11) 0.9060(8) 0.0414(5) 0.074(4) Uiso 1.000000 R
H01b H 0.6478(11) 0.8977(8) 0.0910(5) 0.074(4) Uiso 1.000000 R
H01O H 0.0668(12) 0.8835(7) 0.2151(4) 0.060(3) Uiso 1.000000 R
H01R H 0.3162(13) 0.9706(8) 0.0669(5) 0.069(4) Uiso 1.000000 R
H02a H 0.2193(12) 1.0254(8) 0.1846(5) 0.086(4) Uiso 1.000000 R
H02b H 0.2076(12) 1.0978(8) 0.1271(5) 0.086(4) Uiso 1.000000 R
H03a H 0.2947(15) 0.543(3) 0.187(2) 0.095(5) Uiso 1.000000 GR
H03b H 0.436(5) 0.561(3) 0.1374(5) 0.095(5) Uiso 1.000000 GR
H03c H 0.410(6) 0.6235(10) 0.193(2) 0.095(5) Uiso 1.000000 GR
H03d H 0.071(5) 0.957(4) 0.0580(10) 0.106(5) Uiso 1.000000 GR
H03e H -0.092(3) 0.976(5) 0.0854(5) 0.106(5) Uiso 1.000000 GR
H03f H 0.017(7) 1.0664(11) 0.0645(13) 0.106(5) Uiso 1.000000 GR
H03h H 0.0961(10) 0.8134(6) 0.1026(4) 0.040(3) Uiso 1.000000 R
H03i H 0.5398(10) 0.7464(8) 0.1326(5) 0.068(4) Uiso 1.000000 R
H03j H 0.6074(10) 0.7406(8) 0.0641(5) 0.068(4) Uiso 1.000000 R
H03k H -0.1538(14) 1.045(3) 0.187(3) 0.133(6) Uiso 1.000000 GR
H03l H -0.029(6) 1.065(4) 0.2227(13) 0.133(6) Uiso 1.000000 GR
H03m H -0.040(6) 1.1310(13) 0.1625(18) 0.133(6) Uiso 1.000000 GR
H03n H -0.022(7) 0.4379(18) 0.3066(12) 0.120(6) Uiso 1.000000 GR
H03o H -0.047(6) 0.551(3) 0.3167(8) 0.120(6) Uiso 1.000000 GR
H03q H 0.1091(16) 0.514(5) 0.2903(6) 0.120(6) Uiso 1.000000 GR
H01e H 0.6453(11) 0.613(2) 0.324(2) 0.094(5) Uiso 1.000000 GR
H01f H 0.527(5) 0.636(3) 0.2838(8) 0.094(5) Uiso 1.000000 GR
H01g H 0.520(5) 0.6881(11) 0.3434(16) 0.094(5) Uiso 1.000000 GR
H01U H 0.1665(10) 0.3203(7) 0.4309(4) 0.051(3) Uiso 1.000000 R
H02c H 0.4393(11) 0.4579(8) 0.2890(4) 0.061(3) Uiso 1.000000 R
H02d H -0.0510(10) 0.4206(7) 0.4649(5) 0.066(4) Uiso 1.000000 R
H02e H -0.1544(10) 0.4309(7) 0.4173(5) 0.066(4) Uiso 1.000000 R
H02f H -0.0548(10) 0.2902(8) 0.3746(5) 0.077(4) Uiso 1.000000 R
H02g H -0.1115(10) 0.2624(8) 0.4442(5) 0.077(4) Uiso 1.000000 R
H038 H 0.1754(12) 0.4898(7) 0.4389(5) 0.063(3) Uiso 1.000000 R
H03s H 0.580(2) 0.498(4) 0.4223(5) 0.082(4) Uiso 1.000000 GR
H03t H 0.477(6) 0.5855(11) 0.4424(11) 0.082(4) Uiso 1.000000 GR
H03u H 0.415(4) 0.476(3) 0.4489(8) 0.082(4) Uiso 1.000000 GR
H03v H 0.2803(11) 0.6399(7) 0.3767(5) 0.070(4) Uiso 1.000000 R
H03w H 0.2744(11) 0.5829(7) 0.3203(5) 0.070(4) Uiso 1.000000 R
H03x H 0.1984(12) 0.125(4) 0.302(2) 0.116(6) Uiso 1.000000 GR
H03y H 0.065(6) 0.109(3) 0.3559(5) 0.116(6) Uiso 1.000000 GR
H H 0.072(6) 0.2029(11) 0.308(2) 0.116(6) Uiso 1.000000 GR
H03z H 0.3997(10) 0.3454(7) 0.4012(4) 0.047(3) Uiso 1.000000 R

loop_
_atom_site_aniso_label
_atom_site_aniso_U_11
_atom_site_aniso_U_22
_atom_site_aniso_U_33
_atom_site_aniso_U_12
_atom_site_aniso_U_13
_atom_site_aniso_U_23
Br02 0.0688(8) 0.0766(9) 0.0467(7) -0.0078(7) -0.0121(6) 0.0004(6)
Br04 0.0638(9) 0.0778(10) 0.1058(11) 0.0143(7) -0.0139(8) 0.0339(8)
O00A 0.044(4) 0.048(5) 0.040(4) -0.007(4) 0.006(4) -0.009(4)
C2 0.068(9) 0.085(10) 0.102(10) 0.011(7) -0.029(8) -0.050(8)
O00C 0.056(6) 0.058(6) 0.110(7) -0.003(5) 0.026(5) -0.035(5)
O00H 0.071(5) 0.072(5) 0.042(5) 0.026(4) -0.013(4) -0.012(4)
N00Q 0.042(5) 0.038(6) 0.044(6) 0.003(5) -0.006(5) -0.011(4)
N012 0.052(6) 0.050(7) 0.078(7) 0.012(6) 0.005(6) -0.026(6)
C00E 0.047(8) 0.047(8) 0.071(9) -0.008(7) -0.010(7) -0.015(7)
C00O 0.055(8) 0.035(7) 0.036(7) -0.011(7) -0.010(6) -0.004(6)
C00V 0.055(7) 0.045(8) 0.049(8) 0.024(7) -0.004(7) -0.011(6)
C00W 0.030(6) 0.047(8) 0.043(7) 0.003(6) 0.005(5) -0.014(7)
C013 0.050(7) 0.038(7) 0.059(8) 0.003(6) -0.013(7) -0.001(6)
C014 0.075(10) 0.042(8) 0.056(8) -0.007(8) -0.011(8) -0.005(7)
C01C 0.038(6) 0.044(7) 0.041(6) 0.001(6) -0.006(5) -0.009(6)
C01I 0.057(8) 0.055(9) 0.071(8) -0.018(7) -0.011(7) 0.010(7)
C01O 0.063(8) 0.035(8) 0.052(7) -0.006(6) -0.011(6) -0.002(6)
C01Q 0.037(7) 0.032(7) 0.067(8) 0.015(6) -0.009(6) -0.019(6)
C01R 0.054(8) 0.048(8) 0.069(8) -0.012(7) -0.011(7) -0.003(7)
C01W 0.042(7) 0.035(7) 0.040(7) 0.001(6) -0.004(6) -0.015(6)
C026 0.037(6) 0.060(8) 0.047(7) 0.000(6) -0.005(5) -0.017(6)
C02F 0.059(8) 0.063(9) 0.102(10) 0.003(7) -0.019(8) -0.032(8)
C02H 0.043(7) 0.052(8) 0.049(7) -0.006(6) -0.014(6) -0.015(6)
C02J 0.082(9) 0.046(8) 0.043(8) -0.006(8) -0.024(8) 0.021(6)
C02O 0.039(7) 0.030(7) 0.040(7) 0.004(6) -0.014(6) -0.006(5)
C02R 0.060(8) 0.041(8) 0.068(8) 0.011(7) 0.002(8) -0.021(7)
C02X 0.099(10) 0.040(9) 0.068(10) -0.015(7) -0.011(8) 0.010(7)
C031 0.099(10) 0.061(10) 0.077(10) -0.034(8) -0.001(8) -0.007(8)
C032 0.070(8) 0.060(8) 0.063(8) 0.016(7) -0.021(7) 0.002(6)
C036 0.069(8) 0.070(9) 0.072(8) 0.010(7) -0.015(7) 0.001(7)
C03D 0.046(7) 0.067(9) 0.065(8) 0.003(7) -0.016(6) -0.028(8)
C03F 0.048(7) 0.022(6) 0.033(6) 0.010(6) -0.012(5) -0.010(5)
C03K 0.045(7) 0.031(8) 0.035(6) -0.009(6) -0.004(6) 0.002(5)
C03P 0.060(8) 0.055(9) 0.063(8) -0.022(7) -0.004(7) -0.003(8)
C03V 0.032(6) 0.068(9) 0.079(8) -0.003(6) -0.020(6) -0.026(7)
C03E 0.093(10) 0.061(9) 0.119(11) 0.007(8) -0.021(9) -0.042(8)
Br05 0.0595(8) 0.0752(9) 0.0768(9) -0.0138(7) -0.0143(7) -0.0289(7)
Br08 0.0658(9) 0.0909(10) 0.0528(8) 0.0002(8) -0.0119(7) -0.0010(7)
O009 0.047(4) 0.047(5) 0.046(4) 0.000(4) 0.002(4) -0.005(4)
O00D 0.062(6) 0.056(6) 0.082(6) -0.015(5) 0.023(5) 0.002(5)
C03M 0.068(8) 0.079(9) 0.093(9) -0.005(7) -0.040(7) 0.039(7)
O01K 0.111(7) 0.107(7) 0.046(5) -0.040(6) -0.022(5) 0.003(5)
N00R 0.061(7) 0.041(7) 0.067(6) -0.006(6) 0.010(6) 0.009(5)
N018 0.051(6) 0.037(6) 0.041(6) -0.012(5) -0.003(5) 0.002(5)
C00J 0.044(7) 0.040(7) 0.047(7) 0.003(6) -0.007(6) 0.002(6)
C00N 0.060(8) 0.055(10) 0.094(11) 0.017(7) -0.000(8) 0.015(9)
C00P 0.046(7) 0.054(8) 0.063(8) 0.004(7) -0.019(7) 0.010(6)
C00T 0.079(9) 0.055(9) 0.067(9) 0.010(8) 0.004(7) 0.018(8)
C00Z 0.033(6) 0.060(9) 0.050(8) 0.010(6) 0.006(6) -0.010(7)
C010 0.040(7) 0.070(10) 0.044(8) -0.001(7) 0.008(6) -0.016(8)
C01B 0.064(8) 0.042(7) 0.036(7) 0.000(7) -0.004(6) -0.003(5)
C01L 0.052(7) 0.031(7) 0.046(6) -0.003(6) -0.024(6) 0.000(6)
C01M 0.038(7) 0.035(7) 0.043(7) -0.008(6) -0.004(6) 0.004(6)
C01P 0.082(9) 0.041(7) 0.068(8) -0.016(7) -0.029(7) 0.005(6)
C01U 0.036(6) 0.051(7) 0.038(6) -0.015(6) -0.006(6) 0.007(6)
C020 0.043(7) 0.026(7) 0.041(7) -0.006(6) -0.010(6) 0.004(5)
C02A 0.044(8) 0.058(9) 0.049(7) -0.007(6) -0.007(6) 0.007(7)
C02D 0.058(9) 0.039(9) 0.043(7) 0.000(8) -0.002(6) -0.003(6)
C02V 0.034(6) 0.034(7) 0.034(7) -0.001(6) -0.003(6) -0.004(6)
C02Y 0.035(7) 0.054(8) 0.069(8) 0.019(6) -0.005(6) 0.011(7)
C02Z 0.037(7) 0.076(9) 0.072(8) -0.003(7) -0.006(6) 0.018(7)
C030 0.092(11) 0.049(10) 0.136(14) 0.033(8) 0.011(11) -0.005(11)
C037 0.051(8) 0.048(8) 0.061(9) -0.008(7) -0.007(7) -0.020(6)
C038 0.051(8) 0.043(7) 0.055(7) 0.015(6) 0.001(7) 0.007(6)
C03C 0.097(11) 0.048(8) 0.037(7) 0.032(8) 0.003(7) -0.006(6)
C03G 0.059(7) 0.051(8) 0.056(7) -0.003(6) -0.020(6) 0.001(6)
C03I 0.054(7) 0.047(7) 0.077(8) 0.020(6) -0.027(7) 0.003(6)
C03L 0.088(9) 0.087(10) 0.066(8) -0.029(8) -0.024(7) -0.032(7)
C03N 0.038(6) 0.046(7) 0.032(6) -0.001(6) -0.002(5) -0.002(5)
C03S 0.062(8) 0.043(8) 0.061(8) -0.011(6) -0.002(7) 0.010(7)
C03T 0.110(11) 0.064(11) 0.083(11) 0.013(9) -0.010(9) 0.001(8)
C00B 0.060(8) 0.063(8) 0.035(7) 0.005(7) -0.003(6) -0.001(6)

loop_
_atom_type_symbol
_atom_type_scat_dispersion_real
_atom_type_scat_dispersion_imag
_atom_type_scat_Cromer_Mann_a1
_atom_type_scat_Cromer_Mann_a2
_atom_type_scat_Cromer_Mann_a3
_atom_type_scat_Cromer_Mann_a4
_atom_type_scat_Cromer_Mann_b1
_atom_type_scat_Cromer_Mann_b2
_atom_type_scat_Cromer_Mann_b3
_atom_type_scat_Cromer_Mann_b4
_atom_type_scat_Cromer_Mann_c
_atom_type_scat_source
_atom_type_scat_dispersion_source
Br -0.38188 2.46625 17.17890 5.23580 5.63770 3.98510 2.17230 16.57960 0.26090 41.43280 2.95570 'International Tables Volume C Table 6.1.1.4 (pp. 500-502)' 'Brennan, Cowan, Rev. Sci. Instrum., 1992, 63, 850'
C 0.00313 0.00162 2.31000 1.02000 1.58860 0.86500 20.84390 10.20750 0.56870 51.65120 0.21560 'International Tables Volume C Table 6.1.1.4 (pp. 500-502)' 'Brennan, Cowan, Rev. Sci. Instrum., 1992, 63, 850'
H 0.00000 0.00000 0.49300 0.32291 0.14019 0.04081 10.51090 26.12570 3.14236 57.79970 0.00304 'International Tables Volume C Table 6.1.1.4 (pp. 500-502)' 'Brennan, Cowan, Rev. Sci. Instrum., 1992, 63, 850'
N 0.00612 0.00332 12.21260 3.13220 2.01250 1.16630 0.00570 9.89330 28.99750 0.58260 -11.52900 'International Tables Volume C Table 6.1.1.4 (pp. 500-502)' 'Brennan, Cowan, Rev. Sci. Instrum., 1992, 63, 850'
O 0.01085 0.00610 3.04850 2.28680 1.54630 0.86700 13.27710 5.70110 0.32390 32.90890 0.25080 'International Tables Volume C Table 6.1.1.4 (pp. 500-502)' 'Brennan, Cowan, Rev. Sci. Instrum., 1992, 63, 850'

loop_
_geom_angle_atom_site_label_1
_geom_angle_atom_site_label_2
_geom_angle_atom_site_label_3
_geom_angle
_geom_angle_site_symmetry_1
_geom_angle_site_symmetry_3
_geom_angle_publ_flag
C02H O00A N00Q 107.8(6) . . ?
H2a C2 C00E 109.5 . . ?
H2b C2 C00E 109.5 . . ?
H2b C2 H2a 109.5 . . ?
H2c C2 C00E 109.5 . . ?
H2c C2 H2a 109.5 . . ?
H2c C2 H2b 109.5 . . ?
C01O O00C N012 110.5(7) . . ?
C02O N00Q O00A 108.2(7) . . ?
C03K N012 O00C 109.4(8) . . ?
C01I C00E C2 112.5(10) . . ?
C01R C00E C2 125.2(11) . . ?
C01R C00E C01I 122.4(11) . . ?
C013 C00O C00V 118.2(10) . . ?
C02O C00O C00V 119.5(9) . . ?
C02O C00O C013 122.3(10) . . ?
C02R C00V C00O 120.7(10) . . ?
H00V C00V C00O 119.7(6) . . ?
H00V C00V C02R 119.7(7) . . ?
C03K C00W C026 122.0(10) . . ?
C03P C00W C026 117.2(10) . . ?
C03P C00W C03K 120.7(9) . . ?
C00O C013 Br04 119.7(9) . . ?
C02J C013 Br04 118.2(9) . . ?
C02J C013 C00O 122.1(9) . . ?
C02R C014 C02J 122.7(11) . . ?
H014 C014 C02J 118.6(7) . . ?
H014 C014 C02R 118.6(8) . . ?
C02O C01C C02H 99.3(7) . . ?
C03V C01C C02H 117.7(8) . . ?
C03V C01C C02O 118.0(8) . . ?
H01C C01C C02H 107.0(6) . . ?
H01C C01C C02O 107.0(5) . . ?
H01C C01C C03V 107.0(6) . . ?
C03V C01I C00E 111.0(8) . . ?
H01a C01I C00E 109.4(6) . . ?
H01a C01I C03V 109.4(6) . . ?
H01b C01I C00E 109.4(6) . . ?
H01b C01I C03V 109.4(5) . . ?
H01b C01I H01a 108.0 . . ?
C01Q C01O O00C 108.6(8) . . ?
C03F C01O O00C 105.9(7) . . ?
C03F C01O C01Q 120.0(8) . . ?
H01O C01O O00C 107.3(5) . . ?
H01O C01O C01Q 107.3(5) . . ?
H01O C01O C03F 107.3(5) . . ?
C02F C01Q C01O 111.7(9) . . ?
C036 C01Q C01O 112.0(8) . . ?
C036 C01Q C02F 110.4(9) . . ?
C03E C01Q C01O 108.3(9) . . ?
C03E C01Q C02F 106.1(8) . . ?
C03E C01Q C036 108.0(9) . . ?
C02F C01R C00E 128.1(11) . . ?
H01R C01R C00E 115.9(7) . . ?
H01R C01R C02F 115.9(7) . . ?
C02H C01W O00H 119.3(10) . . ?
C03F C01W O00H 120.6(9) . . ?
C03F C01W C02H 120.1(8) . . ?
C00W C026 Br02 121.3(9) . . ?
C03D C026 Br02 118.2(8) . . ?
C03D C026 C00W 120.5(10) . . ?
C01R C02F C01Q 118.6(8) . . ?
H02a C02F C01Q 107.7(6) . . ?
H02a C02F C01R 107.7(7) . . ?
H02b C02F C01Q 107.7(6) . . ?
H02b C02F C01R 107.7(6) . . ?
H02b C02F H02a 107.1 . . ?
C01C C02H O00A 102.3(7) . . ?
C01W C02H O00A 105.1(8) . . ?
C01W C02H C01C 111.9(9) . . ?
C032 C02H O00A 106.9(8) . . ?
C032 C02H C01C 116.5(9) . . ?
C032 C02H C01W 112.7(8) . . ?
C014 C02J C013 117.3(9) . . ?
H02J C02J C013 121.3(7) . . ?
H02J C02J C014 121.3(7) . . ?
C00O C02O N00Q 120.9(8) . . ?
C01C C02O N00Q 114.0(9) . . ?
C01C C02O C00O 125.1(9) . . ?
C014 C02R C00V 118.8(10) . . ?
H02R C02R C00V 120.6(7) . . ?
H02R C02R C014 120.6(8) . . ?
C03P C02X C031 120.1(11) . . ?
H02X C02X C031 120.0(7) . . ?
H02X C02X C03P 120.0(7) . . ?
C03D C031 C02X 119.3(11) . . ?
H031 C031 C02X 120.4(7) . . ?
H031 C031 C03D 120.4(7) . . ?
H03a C032 C02H 109.5 . . ?
H03b C032 C02H 109.5 . . ?
H03b C032 H03a 109.5 . . ?
H03c C032 C02H 109.5 . . ?
H03c C032 H03a 109.5 . . ?
H03c C032 H03b 109.5 . . ?
H03d C036 C01Q 109.5 . . ?
H03e C036 C01Q 109.5 . . ?
H03e C036 H03d 109.5 . . ?
H03f C036 C01Q 109.5 . . ?
H03f C036 H03d 109.5 . . ?
H03f C036 H03e 109.5 . . ?
C031 C03D C026 120.0(10) . . ?
H03g C03D C026 120.0(7) . . ?
H03g C03D C031 120.0(7) . . ?
C01W C03F C01O 113.4(8) . . ?
C03K C03F C01O 99.6(8) . . ?
C03K C03F C01W 112.0(7) . . ?
H03h C03F C01O 110.5(5) . . ?
H03h C03F C01W 110.5(5) . . ?
H03h C03F C03K 110.5(5) . . ?
C00W C03K N012 117.3(9) . . ?
C03F C03K N012 114.6(9) . . ?
C03F C03K C00W 128.1(10) . . ?
C02X C03P C00W 122.7(11) . . ?
H03P C03P C00W 118.6(7) . . ?
H03P C03P C02X 118.6(7) . . ?
C01I C03V C01C 113.8(9) . . ?
H03i C03V C01C 108.8(5) . . ?
H03i C03V C01I 108.8(6) . . ?
H03j C03V C01C 108.8(5) . . ?
H03j C03V C01I 108.8(6) . . ?
H03j C03V H03i 107.668207240(15) . . ?
H03k C03E C01Q 109.5 . . ?
H03l C03E C01Q 109.5 . . ?
H03l C03E H03k 109.5 . . ?
H03m C03E C01Q 109.5 . . ?
H03m C03E H03k 109.5 . . ?
H03m C03E H03l 109.5 . . ?
C00J O009 N018 108.8(7) . . ?
C02A O00D N00R 110.7(7) . . ?
H03n C03M C00P 109.5 . . ?
H03o C03M C00P 109.5 . . ?
H03o C03M H03n 109.5 . . ?
H03q C03M C00P 109.5 . . ?
H03q C03M H03n 109.5 . . ?
H03q C03M H03o 109.5 . . ?
C02D N00R O00D 109.6(9) . . ?
C02V N018 O009 107.4(8) . . ?
C01U C00J O009 103.1(7) . . ?
C03L C00J O009 107.9(8) . . ?
C03L C00J C01U 115.8(8) . . ?
C00B C00J O009 106.9(8) . . ?
C00B C00J C01U 110.8(8) . . ?
C00B C00J C03L 111.6(8) . . ?
C030 C00N C00Z 119.1(12) . . ?
H00N C00N C00Z 120.5(8) . . ?
H00N C00N C030 120.5(8) . . ?
C02Y C00P C03M 114.7(9) . . ?
C038 C00P C03M 123.2(10) . . ?
C038 C00P C02Y 122.0(10) . . ?
C03T C00T C010 121.2(11) . . ?
H00T C00T C010 119.4(7) . . ?
H00T C00T C03T 119.4(8) . . ?
C00N C00Z Br08 119.5(10) . . ?
C010 C00Z Br08 119.1(10) . . ?
C010 C00Z C00N 121.4(11) . . ?
C00Z C010 C00T 118.0(11) . . ?
C02D C010 C00T 118.6(10) . . ?
C02D C010 C00Z 123.2(11) . . ?
C03S C01B C020 120.6(9) . . ?
H01d C01B C020 119.7(6) . . ?
H01d C01B C03S 119.7(7) . . ?
C02A C01L C01P 108.0(8) . . ?
C03G C01L C01P 109.1(7) . . ?
C03G C01L C02A 111.8(9) . . ?
C03I C01L C01P 105.3(8) . . ?
C03I C01L C02A 110.4(8) . . ?
C03I C01L C03G 111.9(8) . . ?
C020 C01M Br05 119.2(8) . . ?
C037 C01M Br05 117.3(8) . . ?
C037 C01M C020 123.4(9) . . ?
H01e C01P C01L 109.5 . . ?
H01f C01P C01L 109.5 . . ?
H01f C01P H01e 109.5 . . ?
H01g C01P C01L 109.5 . . ?
H01g C01P H01e 109.5 . . ?
H01g C01P H01f 109.5 . . ?
C02V C01U C00J 100.1(8) . . ?
C02Z C01U C00J 119.8(8) . . ?
C02Z C01U C02V 115.5(8) . . ?
H01U C01U C00J 106.8(5) . . ?
H01U C01U C02V 106.8(5) . . ?
H01U C01U C02Z 106.8(5) . . ?
C01M C020 C01B 117.5(9) . . ?
C02V C020 C01B 118.7(9) . . ?
C02V C020 C01M 123.8(9) . . ?
C01L C02A O00D 107.0(8) . . ?
C03N C02A O00D 104.1(8) . . ?
C03N C02A C01L 120.6(8) . . ?
H02c C02A O00D 108.2(5) . . ?
H02c C02A C01L 108.2(5) . . ?
H02c C02A C03N 108.2(5) . . ?
C010 C02D N00R 117.6(10) . . ?
C03N C02D N00R 115.1(9) . . ?
C03N C02D C010 127.3(10) . . ?
C01U C02V N018 114.0(9) . . ?
C020 C02V N018 119.0(9) . . ?
C020 C02V C01U 126.8(9) . . ?
C02Z C02Y C00P 112.9(8) . . ?
H02d C02Y C00P 109.0(6) . . ?
H02d C02Y C02Z 109.0(6) . . ?
H02e C02Y C00P 109.0(6) . . ?
H02e C02Y C02Z 109.0(5) . . ?
H02e C02Y H02d 107.8 . . ?
C02Y C02Z C01U 112.7(8) . . ?
H02f C02Z C01U 109.0(5) . . ?
H02f C02Z C02Y 109.0(6) . . ?
H02g C02Z C01U 109.0(5) . . ?
H02g C02Z C02Y 109.0(5) . . ?
H02g C02Z H02f 107.8 . . ?
C03T C030 C00N 121.1(13) . . ?
H030 C030 C00N 119.5(8) . . ?
H030 C030 C03T 119.5(9) . . ?
C03C C037 C01M 118.7(10) . . ?
H037 C037 C01M 120.7(6) . . ?
H037 C037 C03C 120.7(7) . . ?
C03I C038 C00P 128.8(10) . . ?
H038 C038 C00P 115.6(7) . . ?
H038 C038 C03I 115.6(6) . . ?
C03S C03C C037 121.4(10) . . ?
H03r C03C C037 119.3(7) . . ?
H03r C03C C03S 119.3(7) . . ?
H03s C03G C01L 109.5 . . ?
H03t C03G C01L 109.5 . . ?
H03t C03G H03s 109.5 . . ?
H03u C03G C01L 109.5 . . ?
H03u C03G H03s 109.5 . . ?
H03u C03G H03t 109.5 . . ?
C038 C03I C01L 118.6(8) . . ?
H03v C03I C01L 107.7(5) . . ?
H03v C03I C038 107.7(5) . . ?
H03w C03I C01L 107.7(5) . . ?
H03w C03I C038 107.7(6) . . ?
H03w C03I H03v 107.1 . . ?
H03x C03L C00J 109.5 . . ?
H03y C03L C00J 109.5 . . ?
H03y C03L H03x 109.5 . . ?
H C03L C00J 109.5 . . ?
H C03L H03x 109.5 . . ?
H C03L H03y 109.5 . . ?
C02D C03N C02A 99.6(8) . . ?
C00B C03N C02A 113.4(8) . . ?
C00B C03N C02D 112.8(8) . . ?
H03z C03N C02A 110.2(5) . . ?
H03z C03N C02D 110.2(5) . . ?
H03z C03N C00B 110.2(5) . . ?
C03C C03S C01B 118.3(10) . . ?
H03 C03S C01B 120.8(7) . . ?
H03 C03S C03C 120.8(7) . . ?
C030 C03T C00T 119.2(13) . . ?
H1 C03T C00T 120.4(8) . . ?
H1 C03T C030 120.4(9) . . ?
C00J C00B O01K 120.5(10) . . ?
C03N C00B O01K 119.2(10) . . ?
C03N C00B C00J 120.2(9) . . ?

loop_
_geom_bond_atom_site_label_1
_geom_bond_atom_site_label_2
_geom_bond_distance
_geom_bond_site_symmetry_2
_geom_bond_publ_flag
Br02 C026 1.887(10) . ?
Br04 C013 1.907(10) . ?
O00A N00Q 1.434(8) . ?
O00A C02H 1.467(10) . ?
C2 C00E 1.514(13) . ?
C2 H2a 0.9600 . ?
C2 H2b 0.9600 . ?
C2 H2c 0.9600 . ?
O00C N012 1.416(10) . ?
O00C C01O 1.435(11) . ?
O00H C01W 1.221(10) . ?
N00Q C02O 1.252(10) . ?
N012 C03K 1.282(11) . ?
C00E C01I 1.519(14) . ?
C00E C01R 1.313(13) . ?
C00O C00V 1.368(12) . ?
C00O C013 1.382(12) . ?
C00O C02O 1.497(12) . ?
C00V C02R 1.391(13) . ?
C00V H00V 0.9300 . ?
C00W C026 1.402(12) . ?
C00W C03K 1.483(13) . ?
C00W C03P 1.353(13) . ?
C013 C02J 1.364(13) . ?
C014 C02J 1.381(13) . ?
C014 C02R 1.336(13) . ?
C014 H014 0.9300 . ?
C01C C02H 1.511(12) . ?
C01C C02O 1.523(11) . ?
C01C C03V 1.543(11) . ?
C01C H01C 0.9800 . ?
C01I C03V 1.494(12) . ?
C01I H01a 0.9700 . ?
C01I H01b 0.9700 . ?
C01O C01Q 1.535(12) . ?
C01O C03F 1.554(12) . ?
C01O H01O 0.9800 . ?
C01Q C02F 1.539(13) . ?
C01Q C036 1.544(12) . ?
C01Q C03E 1.532(13) . ?
C01R C02F 1.490(14) . ?
C01R H01R 0.9300 . ?
C01W C02H 1.541(13) . ?
C01W C03F 1.520(12) . ?
C026 C03D 1.396(13) . ?
C02F H02a 0.9700 . ?
C02F H02b 0.9700 . ?
C02H C032 1.508(12) . ?
C02J H02J 0.9300 . ?
C02R H02R 0.9300 . ?
C02X C031 1.385(14) . ?
C02X C03P 1.358(13) . ?
C02X H02X 0.9300 . ?
C031 C03D 1.356(14) . ?
C031 H031 0.9300 . ?
C032 H03a 0.9600 . ?
C032 H03b 0.9600 . ?
C032 H03c 0.9600 . ?
C036 H03d 0.9600 . ?
C036 H03e 0.9600 . ?
C036 H03f 0.9600 . ?
C03D H03g 0.9300 . ?
C03F C03K 1.521(12) . ?
C03F H03h 0.9800 . ?
C03P H03P 0.9300 . ?
C03V H03i 0.9700 . ?
C03V H03j 0.9700 . ?
C03E H03k 0.9600 . ?
C03E H03l 0.9600 . ?
C03E H03m 0.9600 . ?
Br05 C01M 1.900(9) . ?
Br08 C00Z 1.886(10) . ?
O009 N018 1.443(9) . ?
O009 C00J 1.442(10) . ?
O00D N00R 1.390(10) . ?
O00D C02A 1.460(11) . ?
C03M C00P 1.519(13) . ?
C03M H03n 0.9600 . ?
C03M H03o 0.9600 . ?
C03M H03q 0.9600 . ?
O01K C00B 1.191(10) . ?
N00R C02D 1.248(11) . ?
N018 C02V 1.290(11) . ?
C00J C01U 1.531(12) . ?
C00J C03L 1.545(12) . ?
C00J C00B 1.530(13) . ?
C00N C00Z 1.385(13) . ?
C00N C030 1.383(15) . ?
C00N H00N 0.9300 . ?
C00P C02Y 1.467(13) . ?
C00P C038 1.316(12) . ?
C00T C010 1.373(13) . ?
C00T C03T 1.408(14) . ?
C00T H00T 0.9300 . ?
C00Z C010 1.389(13) . ?
C010 C02D 1.490(14) . ?
C01B C020 1.390(12) . ?
C01B C03S 1.376(12) . ?
C01B H01d 0.9300 . ?
C01L C01P 1.549(12) . ?
C01L C02A 1.546(13) . ?
C01L C03G 1.521(11) . ?
C01L C03I 1.546(12) . ?
C01M C020 1.368(11) . ?
C01M C037 1.345(12) . ?
C01P H01e 0.9600 . ?
C01P H01f 0.9600 . ?
C01P H01g 0.9600 . ?
C01U C02V 1.495(12) . ?
C01U C02Z 1.526(12) . ?
C01U H01U 0.9800 . ?
C020 C02V 1.468(12) . ?
C02A C03N 1.538(12) . ?
C02A H02c 0.9800 . ?
C02D C03N 1.526(13) . ?
C02Y C02Z 1.517(13) . ?
C02Y H02d 0.9700 . ?
C02Y H02e 0.9700 . ?
C02Z H02f 0.9700 . ?
C02Z H02g 0.9700 . ?
C030 C03T 1.356(16) . ?
C030 H030 0.9300 . ?
C037 C03C 1.350(13) . ?
C037 H037 0.9300 . ?
C038 C03I 1.517(13) . ?
C038 H038 0.9300 . ?
C03C C03S 1.394(13) . ?
C03C H03r 0.9300 . ?
C03G H03s 0.9600 . ?
C03G H03t 0.9600 . ?
C03G H03u 0.9600 . ?
C03I H03v 0.9700 . ?
C03I H03w 0.9700 . ?
C03L H03x 0.9600 . ?
C03L H03y 0.9600 . ?
C03L H 0.9600 . ?
C03N C00B 1.526(13) . ?
C03N H03z 0.9800 . ?
C03S H03 0.9300 . ?
C03T H1 0.9300 . ?

loop_
_geom_torsion_atom_site_label_1
_geom_torsion_atom_site_label_2
_geom_torsion_atom_site_label_3
_geom_torsion_atom_site_label_4
_geom_torsion
_geom_torsion_site_symmetry_1
_geom_torsion_site_symmetry_2
_geom_torsion_site_symmetry_3
_geom_torsion_site_symmetry_4
_geom_torsion_publ_flag
Br02 C026 C00W C03K 1.2(9) . . . . ?
Br02 C026 C00W C03P 177.6(8) . . . . ?
Br02 C026 C03D C031 -178.3(9) . . . . ?
Br04 C013 C00O C00V -179.4(7) . . . . ?
Br04 C013 C00O C02O 1.2(9) . . . . ?
Br04 C013 C02J C014 177.6(7) . . . . ?
O00A N00Q C02O C00O 178.7(7) . . . . ?
O00A N00Q C02O C01C -2.9(7) . . . . ?
O00A C02H C01C C02O -26.5(7) . . . . ?
O00A C02H C01C C03V -155.1(7) . . . . ?
O00A C02H C01W O00H 133.2(7) . . . . ?
O00A C02H C01W C03F -47.5(8) . . . . ?
C2 C00E C01I C03V 80.7(9) . . . . ?
C2 C00E C01R C02F 0.1(13) . . . . ?
O00C N012 C03K C00W 178.8(8) . . . . ?
O00C N012 C03K C03F 0.3(9) . . . . ?
O00C C01O C01Q C02F 156.4(8) . . . . ?
O00C C01O C01Q C036 -79.2(9) . . . . ?
O00C C01O C01Q C03E 39.9(9) . . . . ?
O00C C01O C03F C01W -119.8(8) . . . . ?
O00C C01O C03F C03K -0.7(8) . . . . ?
O00H C01W C02H C01C -116.5(9) . . . . ?
O00H C01W C02H C032 17.1(10) . . . . ?
O00H C01W C03F C01O 27.8(10) . . . . ?
O00H C01W C03F C03K -83.9(10) . . . . ?
N00Q C02O C00O C00V -85.2(10) . . . . ?
N00Q C02O C00O C013 94.3(10) . . . . ?
N00Q C02O C01C C02H 19.5(8) . . . . ?
N00Q C02O C01C C03V 147.8(8) . . . . ?
N012 C03K C00W C026 112.5(10) . . . . ?
N012 C03K C00W C03P -63.7(11) . . . . ?
N012 C03K C03F C01O 0.2(9) . . . . ?
N012 C03K C03F C01W 120.4(9) . . . . ?
C00E C01I C03V C01C 59.2(10) . . . . ?
C00E C01R C02F C01Q -124.0(12) . . . . ?
C00O C00V C02R C014 0.5(11) . . . . ?
C00O C013 C02J C014 -3.0(11) . . . . ?
C00O C02O C01C C02H -162.1(10) . . . . ?
C00O C02O C01C C03V -33.8(10) . . . . ?
C00V C02R C014 C02J -2.4(12) . . . . ?
C00W C026 C03D C031 3.7(12) . . . . ?
C00W C03K C03F C01O -178.1(11) . . . . ?
C00W C03K C03F C01W -57.9(10) . . . . ?
C00W C03P C02X C031 -3.5(13) . . . . ?
C013 C02J C014 C02R 3.6(11) . . . . ?
C01C C02H C01W C03F 62.9(9) . . . . ?
C01O C01Q C02F C01R 65.5(10) . . . . ?
C01O C03F C01W C02H -151.5(8) . . . . ?
C026 C03D C031 C02X -2.7(12) . . . . ?
Br05 C01M C020 C01B -178.3(7) . . . . ?
Br05 C01M C020 C02V -0.6(9) . . . . ?
Br05 C01M C037 C03C -179.7(7) . . . . ?
Br08 C00Z C00N C030 179.2(9) . . . . ?
Br08 C00Z C010 C00T 179.9(8) . . . . ?
Br08 C00Z C010 C02D 3.7(10) . . . . ?
O009 N018 C02V C01U -3.1(7) . . . . ?
O009 N018 C02V C020 -178.3(6) . . . . ?
O009 C00J C01U C02V -23.8(7) . . . . ?
O009 C00J C01U C02Z -151.1(7) . . . . ?
O009 C00J C00B O01K 131.8(9) . . . . ?
O009 C00J C00B C03N -46.1(9) . . . . ?
O00D N00R C02D C010 -178.1(8) . . . . ?
O00D N00R C02D C03N 3.7(9) . . . . ?
O00D C02A C01L C01P 46.2(8) . . . . ?
O00D C02A C01L C03G -73.8(8) . . . . ?
O00D C02A C01L C03I 160.9(8) . . . . ?
O00D C02A C03N C02D -6.7(8) . . . . ?
O00D C02A C03N C00B -126.8(7) . . . . ?
C03M C00P C02Y C02Z 79.2(10) . . . . ?
C03M C00P C038 C03I 1.3(14) . . . . ?
O01K C00B C00J C01U -116.5(12) . . . . ?
O01K C00B C00J C03L 14.1(12) . . . . ?
O01K C00B C03N C02A 27.9(12) . . . . ?
O01K C00B C03N C02D -84.4(12) . . . . ?
N00R C02D C010 C00T -68.7(11) . . . . ?
N00R C02D C010 C00Z 107.4(10) . . . . ?
N00R C02D C03N C02A 2.2(9) . . . . ?
N00R C02D C03N C00B 122.7(9) . . . . ?
N018 C02V C01U C00J 17.4(8) . . . . ?
N018 C02V C01U C02Z 147.5(8) . . . . ?
N018 C02V C020 C01B -87.3(9) . . . . ?
N018 C02V C020 C01M 95.1(9) . . . . ?
C00J C01U C02V C020 -167.8(7) . . . . ?
C00J C01U C02Z C02Y -121.6(9) . . . . ?
C00J C00B C03N C02A -154.2(10) . . . . ?
C00J C00B C03N C02D 93.5(10) . . . . ?
C00N C00Z C010 C00T -0.5(11) . . . . ?
C00N C00Z C010 C02D -176.6(10) . . . . ?
C00N C030 C03T C00T -0.1(15) . . . . ?
C00P C02Y C02Z C01U 57.1(9) . . . . ?
C00P C038 C03I C01L -128.8(12) . . . . ?
C00T C010 C02D C03N 109.1(10) . . . . ?
C00Z C010 C02D C03N -74.7(11) . . . . ?
C010 C02D C03N C02A -175.7(11) . . . . ?
C010 C02D C03N C00B -55.2(11) . . . . ?
C01B C020 C01M C037 0.4(10) . . . . ?
C01B C020 C02V C01U 98.2(9) . . . . ?
C01B C03S C03C C037 2.9(11) . . . . ?
C01L C02A C03N C02D -126.7(10) . . . . ?
C01L C02A C03N C00B 113.2(10) . . . . ?
C01M C020 C02V C01U -79.4(10) . . . . ?
C01M C037 C03C C03S -3.2(12) . . . . ?
